data_4069667
loop_
_publ_author_name
'Renfrew, Anna K.'
'Phillips, Andrew D.'
'Tapavicza, Enrico'
'Scopelliti, Rosario'
'Rothlisberger, Ursula'
'Dyson, Paul J.'

_publ_section_title
;
 Tuning the Efficacy of Ruthenium(II)-Arene (RAPTA) Antitumor Compounds
 with Fluorinated Arene Ligands
;
_journal_issue 17
_journal_name_full Organometallics
_journal_page_first 5061
_journal_paper_doi 10.1021/om900345n
_journal_volume 28
_journal_year 2009
_chemical_formula_moiety 'C15 H19 F Ru'
_chemical_formula_sum 'C15 H19 F Ru'
_chemical_formula_weight 319.37
_chemical_name_common 1,4-(CH3)C6H4(F)RuCOD
_chemical_name_systematic
; 
 ? 
;
_space_group_IT_number 14
_symmetry_cell_setting monoclinic
_symmetry_space_group_name_Hall '-P 2ybc'
_symmetry_space_group_name_H-M 'P 1 21/c 1'
_atom_sites_solution_hydrogens geom
_atom_sites_solution_primary direct
_atom_sites_solution_secondary difmap
_audit_creation_method SHELXL-97
_cell_angle_alpha 90.00
_cell_angle_beta 109.621(18)
_cell_angle_gamma 90.00
_cell_formula_units_Z 4
_cell_length_a 12.377(3)
_cell_length_b 8.3601(10)
_cell_length_c 12.819(3)
_cell_measurement_reflns_used 3268
_cell_measurement_temperature 140(2)
_cell_measurement_theta_max 27.48665
_cell_measurement_theta_min 1.67585
_cell_volume 1249.4(5)
_computing_cell_refinement 'CrysAlis RED, Oxford Diffraction Ltd.'
_computing_data_collection 'MAR345 control software (MAR, 2002)'
_computing_data_reduction 'CrysAlis RED, Oxford Diffraction Ltd.'
_computing_molecular_graphics 'Diamond 3.0f(Brandenburg, 2006)'
_computing_publication_material 'WINGX (Farrugia, 1999)'
_computing_structure_refinement 'SHELXL-97 (Sheldrick, 1997)'
_computing_structure_solution 'SHELXS-97 (Sheldrick, 1990)'
_diffrn_ambient_temperature 140(2)
_diffrn_detector 'Mar345 Imageplate'
_diffrn_detector_area_resol_mean 6.67
_diffrn_measured_fraction_theta_full 0.999
_diffrn_measured_fraction_theta_max 0.999
_diffrn_measurement_device_type Mar345
_diffrn_measurement_method \f-scan
_diffrn_radiation_type MoK\a
_diffrn_radiation_wavelength 0.71073
_diffrn_reflns_av_R_equivalents 0.0263
_diffrn_reflns_av_sigmaI/netI 0.0229
_diffrn_reflns_limit_h_max 14
_diffrn_reflns_limit_h_min -14
_diffrn_reflns_limit_k_max 9
_diffrn_reflns_limit_k_min -9
_diffrn_reflns_limit_l_max 15
_diffrn_reflns_limit_l_min -15
_diffrn_reflns_number 7274
_diffrn_reflns_theta_full 24.99
_diffrn_reflns_theta_max 24.99
_diffrn_reflns_theta_min 2.96
_exptl_absorpt_coefficient_mu 1.241
_exptl_absorpt_correction_T_max 0.810
_exptl_absorpt_correction_T_min 0.690
_exptl_absorpt_correction_type multi-scan
_exptl_absorpt_process_details
;
SADABS 2.03 (Bruker, 2001)
 R.H. Blessing, Acta Cryst. (1995), a51, 33-38
;
_exptl_crystal_colour yellow
_exptl_crystal_density_diffrn 1.698
_exptl_crystal_density_method 'not measured'
_exptl_crystal_description needles
_exptl_crystal_F_000 648
_exptl_crystal_size_max 0.25
_exptl_crystal_size_mid 0.24
_exptl_crystal_size_min 0.17
_refine_diff_density_max 1.035
_refine_diff_density_min -0.742
_refine_diff_density_rms 0.092
_refine_ls_extinction_coef 0.0096(8)
_refine_ls_extinction_expression Fc^*^=kFc[1+0.001xFc^2^\l^3^/sin(2\q)]^-1/4^
_refine_ls_extinction_method SHELXL
_refine_ls_goodness_of_fit_ref 1.152
_refine_ls_hydrogen_treatment constr
_refine_ls_matrix_type full
_refine_ls_number_parameters 164
_refine_ls_number_reflns 2197
_refine_ls_number_restraints 0
_refine_ls_restrained_S_all 1.152
_refine_ls_R_factor_all 0.0325
_refine_ls_R_factor_gt 0.0280
_refine_ls_shift/su_max 0.002
_refine_ls_shift/su_mean 0.000
_refine_ls_structure_factor_coef Fsqd
_refine_ls_weighting_details 'calc w=1/[\s^2^(Fo^2^)+(0.0389P)^2^+1.1271P] where P=(Fo^2^+2Fc^2^)/3'
_refine_ls_weighting_scheme calc
_refine_ls_wR_factor_gt 0.0686
_refine_ls_wR_factor_ref 0.0724
_reflns_number_gt 1955
_reflns_number_total 2197
_reflns_threshold_expression I>2/s(I)
_cod_data_source_file om900345n_si_001.cif
_cod_data_source_block pd483
_cod_original_sg_symbol_H-M P2(1)/C
_cod_database_code 4069667

loop_
_symmetry_equiv_pos_as_xyz
'x, y, z'
'-x, y+1/2, -z+1/2'
'-x, -y, -z'
'x, -y-1/2, z-1/2'

loop_
_atom_site_label
_atom_site_type_symbol
_atom_site_fract_x
_atom_site_fract_y
_atom_site_fract_z
_atom_site_U_iso_or_equiv
_atom_site_adp_type
_atom_site_occupancy
_atom_site_symmetry_multiplicity
_atom_site_calc_flag
_atom_site_refinement_flags
_atom_site_disorder_assembly
_atom_site_disorder_group
Ru1 Ru 0.248692(19) 0.82515(3) 0.10940(2) 0.01676(13) Uani 1 1 d . A .
F1A F 0.3987(10) 0.5533(16) 0.0285(11) 0.0342(14) Uani 0.787(11) 1 d P A 1
C7A C 0.0303(9) 0.6648(13) 0.1775(8) 0.0285(17) Uani 0.787(11) 1 d P A 1
H7A H 0.0049 0.5601 0.1947 0.043 Uiso 0.787(11) 1 calc PR A 1
H7B H -0.0313 0.7145 0.1169 0.043 Uiso 0.787(11) 1 calc PR A 1
H7C H 0.0497 0.7334 0.2431 0.043 Uiso 0.787(11) 1 calc PR A 1
F1B F 0.044(2) 0.691(3) 0.2080(19) 0.0285(17) Uani 0.213(11) 1 d P A 2
C7B C 0.385(7) 0.558(12) 0.023(8) 0.0342(14) Uani 0.213(11) 1 d P A 2
H7D H 0.4018 0.4432 0.0272 0.051 Uiso 0.213(11) 1 calc PR A 2
H7E H 0.4544 0.6176 0.0631 0.051 Uiso 0.213(11) 1 calc PR A 2
H7F H 0.3577 0.5914 -0.0551 0.051 Uiso 0.213(11) 1 calc PR A 2
C1 C 0.3075(3) 0.5862(4) 0.0652(3) 0.0265(7) Uani 1 1 d . . .
C2 C 0.2046(3) 0.6187(4) -0.0157(3) 0.0330(8) Uani 1 1 d . A .
H2 H 0.1949 0.6184 -0.0924 0.040 Uiso 1 1 calc R . .
C3 C 0.1155(3) 0.6521(4) 0.0251(3) 0.0352(9) Uani 1 1 d . . .
H3 H 0.0427 0.6809 -0.0260 0.042 Uiso 1 1 calc R A .
C4 C 0.1297(3) 0.6447(4) 0.1448(3) 0.0296(8) Uani 1 1 d . A .
C5 C 0.2368(3) 0.6218(4) 0.2250(3) 0.0272(8) Uani 1 1 d . . .
H5 H 0.2481 0.6235 0.3020 0.033 Uiso 1 1 calc R A .
C6 C 0.3267(3) 0.5962(4) 0.1835(3) 0.0247(7) Uani 1 1 d . A .
H6 H 0.4025 0.5849 0.2341 0.030 Uiso 1 1 calc R . .
C8 C 0.3969(3) 0.9516(4) 0.1198(3) 0.0221(7) Uani 1 1 d . . .
H8 H 0.4649 0.8807 0.1308 0.026 Uiso 1 1 calc R A .
C9 C 0.3800(3) 1.0751(4) 0.0251(3) 0.0247(7) Uani 1 1 d . A .
H9A H 0.4366 1.1625 0.0518 0.030 Uiso 1 1 calc R . .
H9B H 0.3950 1.0223 -0.0377 0.030 Uiso 1 1 calc R . .
C10 C 0.2618(3) 1.1452(4) -0.0147(3) 0.0232(7) Uani 1 1 d . . .
H10A H 0.2609 1.2461 0.0255 0.028 Uiso 1 1 calc R A .
H10B H 0.2394 1.1700 -0.0946 0.028 Uiso 1 1 calc R . .
C11 C 0.1785(2) 1.0295(4) 0.0045(2) 0.0182(6) Uani 1 1 d . A .
H11 H 0.1124 1.0031 -0.0636 0.022 Uiso 1 1 calc R . .
C12 C 0.1494(3) 1.0321(4) 0.1067(3) 0.0202(6) Uani 1 1 d . . .
H12 H 0.0668 1.0076 0.0936 0.024 Uiso 1 1 calc R A .
C13 C 0.2020(3) 1.1468(4) 0.2052(3) 0.0230(7) Uani 1 1 d . A .
H13A H 0.1762 1.2573 0.1819 0.028 Uiso 1 1 calc R . .
H13B H 0.1737 1.1173 0.2662 0.028 Uiso 1 1 calc R . .
C14 C 0.3288(3) 1.1422(4) 0.2463(3) 0.0245(7) Uani 1 1 d . . .
H14A H 0.3575 1.1617 0.3272 0.029 Uiso 1 1 calc R A .
H14B H 0.3587 1.2281 0.2103 0.029 Uiso 1 1 calc R . .
C15 C 0.3723(2) 0.9800(4) 0.2217(3) 0.0207(7) Uani 1 1 d . A .
H15 H 0.4258 0.9247 0.2883 0.025 Uiso 1 1 calc R . .

loop_
_atom_site_aniso_label
_atom_site_aniso_U_11
_atom_site_aniso_U_22
_atom_site_aniso_U_33
_atom_site_aniso_U_23
_atom_site_aniso_U_13
_atom_site_aniso_U_12
Ru1 0.01216(17) 0.01360(17) 0.02025(17) 0.00139(9) -0.00020(11) -0.00168(9)
F1A 0.029(4) 0.0315(19) 0.048(2) -0.0046(15) 0.021(2) 0.010(2)
C7A 0.015(3) 0.033(4) 0.038(5) -0.002(3) 0.010(4) -0.011(2)
F1B 0.015(3) 0.033(4) 0.038(5) -0.002(3) 0.010(4) -0.011(2)
C7B 0.029(4) 0.0315(19) 0.048(2) -0.0046(15) 0.021(2) 0.010(2)
C1 0.0318(18) 0.0126(14) 0.0358(19) -0.0030(13) 0.0125(15) 0.0007(13)
C2 0.040(2) 0.0166(17) 0.033(2) -0.0047(14) -0.0014(16) -0.0048(15)
C3 0.0258(19) 0.0189(17) 0.041(2) 0.0064(15) -0.0147(16) -0.0096(14)
C4 0.0228(17) 0.0181(16) 0.045(2) 0.0094(15) 0.0080(16) -0.0059(14)
C5 0.0270(18) 0.0162(16) 0.0352(19) 0.0105(14) 0.0061(15) -0.0054(14)
C6 0.0222(16) 0.0154(15) 0.0321(18) 0.0072(13) 0.0033(14) 0.0038(13)
C8 0.0124(14) 0.0199(16) 0.0305(17) -0.0031(13) 0.0027(13) 0.0007(12)
C9 0.0170(16) 0.0241(17) 0.0355(19) 0.0001(14) 0.0120(14) -0.0022(13)
C10 0.0216(17) 0.0223(16) 0.0276(17) 0.0085(13) 0.0108(14) 0.0003(13)
C11 0.0133(14) 0.0172(15) 0.0207(15) 0.0038(12) 0.0012(12) 0.0024(12)
C12 0.0117(14) 0.0188(15) 0.0279(17) 0.0011(13) 0.0038(12) -0.0007(12)
C13 0.0197(16) 0.0220(16) 0.0288(18) -0.0033(13) 0.0102(14) 0.0003(13)
C14 0.0217(17) 0.0215(16) 0.0277(18) -0.0098(13) 0.0049(14) -0.0042(13)
C15 0.0113(14) 0.0177(15) 0.0266(16) -0.0013(13) -0.0021(12) -0.0031(12)

loop_
_atom_type_symbol
_atom_type_description
_atom_type_scat_dispersion_real
_atom_type_scat_dispersion_imag
_atom_type_scat_source
C C 0.0033 0.0016 'International Tables Vol C Tables 4.2.6.8 and 6.1.1.4'
H H 0.0000 0.0000 'International Tables Vol C Tables 4.2.6.8 and 6.1.1.4'
F F 0.0171 0.0103 'International Tables Vol C Tables 4.2.6.8 and 6.1.1.4'
Ru Ru -1.2594 0.8363 'International Tables Vol C Tables 4.2.6.8 and 6.1.1.4'

loop_
_geom_angle_atom_site_label_1
_geom_angle_atom_site_label_2
_geom_angle_atom_site_label_3
_geom_angle
C8 Ru1 C12 94.60(12)
C8 Ru1 C15 40.26(12)
C12 Ru1 C15 78.31(12)
C8 Ru1 C11 78.49(12)
C12 Ru1 C11 40.14(12)
C15 Ru1 C11 89.31(12)
C8 Ru1 C3 150.36(15)
C12 Ru1 C3 101.28(13)
C15 Ru1 C3 168.36(14)
C11 Ru1 C3 97.83(12)
C8 Ru1 C6 99.44(12)
C12 Ru1 C6 152.03(13)
C15 Ru1 C6 97.12(12)
C11 Ru1 C6 167.36(12)
C3 Ru1 C6 77.72(12)
C8 Ru1 C4 161.12(13)
C12 Ru1 C4 97.78(12)
C15 Ru1 C4 129.34(13)
C11 Ru1 C4 119.92(12)
C3 Ru1 C4 39.03(15)
C6 Ru1 C4 63.58(12)
C8 Ru1 C1 96.53(12)
C12 Ru1 C1 162.15(13)
C15 Ru1 C1 118.92(12)
C11 Ru1 C1 129.50(12)
C3 Ru1 C1 62.90(14)
C6 Ru1 C1 37.99(12)
C4 Ru1 C1 75.33(13)
C8 Ru1 C5 125.55(12)
C12 Ru1 C5 117.02(13)
C15 Ru1 C5 101.51(12)
C11 Ru1 C5 152.43(12)
C3 Ru1 C5 68.13(13)
C6 Ru1 C5 36.22(13)
C4 Ru1 C5 35.60(12)
C1 Ru1 C5 66.61(13)
C8 Ru1 C2 115.11(14)
C12 Ru1 C2 127.12(12)
C15 Ru1 C2 150.58(13)
C11 Ru1 C2 101.99(13)
C3 Ru1 C2 36.27(15)
C6 Ru1 C2 67.38(13)
C4 Ru1 C2 67.64(14)
C1 Ru1 C2 35.04(13)
C5 Ru1 C2 80.91(14)
C4 C7A H7A 109.5
C4 C7A H7B 109.5
C4 C7A H7C 109.5
C1 C7B H7D 109.5
C1 C7B H7E 109.5
H7D C7B H7E 109.5
C1 C7B H7F 109.5
H7D C7B H7F 109.5
H7E C7B H7F 109.5
C7B C1 C2 111(4)
C7B C1 F1A 5(5)
C2 C1 F1A 115.9(6)
C7B C1 C6 125(4)
C2 C1 C6 124.1(3)
F1A C1 C6 119.8(6)
C7B C1 Ru1 128(5)
C2 C1 Ru1 73.7(2)
F1A C1 Ru1 128.8(6)
C6 C1 Ru1 69.03(17)
C1 C2 C3 113.9(3)
C1 C2 Ru1 71.2(2)
C3 C2 Ru1 67.7(2)
C1 C2 H2 123.0
C3 C2 H2 123.0
Ru1 C2 H2 130.0
C2 C3 C4 122.9(3)
C2 C3 Ru1 76.1(2)
C4 C3 Ru1 73.09(18)
C2 C3 H3 118.5
C4 C3 H3 118.5
Ru1 C3 H3 123.8
C5 C4 C7A 119.8(5)
C5 C4 C3 121.4(3)
C7A C4 C3 118.7(5)
C5 C4 F1B 106.8(9)
C7A C4 F1B 15.5(8)
C3 C4 F1B 130.7(9)
C5 C4 Ru1 73.52(19)
C7A C4 Ru1 131.4(5)
C3 C4 Ru1 67.88(18)
F1B C4 Ru1 122.3(9)
C4 C5 C6 114.9(3)
C4 C5 Ru1 70.88(19)
C6 C5 Ru1 68.70(18)
C4 C5 H5 122.5
C6 C5 H5 122.5
Ru1 C5 H5 130.0
C5 C6 C1 122.1(3)
C5 C6 Ru1 75.09(19)
C1 C6 Ru1 72.98(18)
C5 C6 H6 118.9
C1 C6 H6 118.9
Ru1 C6 H6 124.6
C15 C8 C9 125.3(3)
C15 C8 Ru1 72.27(17)
C9 C8 Ru1 113.7(2)
C15 C8 H8 113.0
C9 C8 H8 113.0
Ru1 C8 H8 113.0
C10 C9 C8 112.7(3)
C10 C9 H9A 109.0
C8 C9 H9A 109.0
C10 C9 H9B 109.0
C8 C9 H9B 109.0
H9A C9 H9B 107.8
C11 C10 C9 109.9(3)
C11 C10 H10A 109.7
C9 C10 H10A 109.7
C11 C10 H10B 109.7
C9 C10 H10B 109.7
H10A C10 H10B 108.2
C12 C11 C10 121.7(3)
C12 C11 Ru1 68.01(16)
C10 C11 Ru1 117.2(2)
C12 C11 H11 114.0
C10 C11 H11 114.0
Ru1 C11 H11 114.0
C11 C12 C13 125.1(3)
C11 C12 Ru1 71.85(17)
C13 C12 Ru1 114.3(2)
C11 C12 H12 113.0
C13 C12 H12 113.0
Ru1 C12 H12 113.0
C14 C13 C12 112.4(3)
C14 C13 H13A 109.1
C12 C13 H13A 109.1
C14 C13 H13B 109.1
C12 C13 H13B 109.1
H13A C13 H13B 107.9
C13 C14 C15 110.7(3)
C13 C14 H14A 109.5
C15 C14 H14A 109.5
C13 C14 H14B 109.5
C15 C14 H14B 109.5
H14A C14 H14B 108.1
C8 C15 C14 121.5(3)
C8 C15 Ru1 67.47(17)
C14 C15 Ru1 116.8(2)
C8 C15 H15 114.3
C14 C15 H15 114.3
Ru1 C15 H15 114.3

loop_
_geom_bond_atom_site_label_1
_geom_bond_atom_site_label_2
_geom_bond_distance
Ru1 C8 2.082(3)
Ru1 C12 2.115(3)
Ru1 C15 2.147(3)
Ru1 C11 2.168(3)
Ru1 C3 2.186(3)
Ru1 C6 2.210(3)
Ru1 C4 2.258(3)
Ru1 C1 2.263(3)
Ru1 C5 2.292(3)
Ru1 C2 2.294(3)
F1A C1 1.388(13)
C7A C4 1.436(12)
C7A H7A 0.9800
C7A H7B 0.9800
C7A H7C 0.9800
F1B C4 1.58(3)
C7B C1 1.27(9)
C7B H7D 0.9800
C7B H7E 0.9800
C7B H7F 0.9800
C1 C2 1.372(5)
C1 C6 1.457(5)
C2 C3 1.398(6)
C2 H2 0.9500
C3 C4 1.486(6)
C3 H3 0.9500
C4 C5 1.391(5)
C5 C6 1.401(5)
C5 H5 0.9500
C6 H6 0.9500
C8 C15 1.457(5)
C8 C9 1.554(4)
C8 H8 1.0000
C9 C10 1.497(4)
C9 H9A 0.9900
C9 H9B 0.9900
C10 C11 1.492(4)
C10 H10A 0.9900
C10 H10B 0.9900
C11 C12 1.471(4)
C11 H11 1.0000
C12 C13 1.545(4)
C12 H12 1.0000
C13 C14 1.478(5)
C13 H13A 0.9900
C13 H13B 0.9900
C14 C15 1.531(4)
C14 H14A 0.9900
C14 H14B 0.9900
C15 H15 1.0000

loop_
_geom_torsion_atom_site_label_1
_geom_torsion_atom_site_label_2
_geom_torsion_atom_site_label_3
_geom_torsion_atom_site_label_4
_geom_torsion
C8 Ru1 C1 C7B -22(5)
C12 Ru1 C1 C7B 106(5)
C15 Ru1 C1 C7B -57(5)
C11 Ru1 C1 C7B 59(5)
C3 Ru1 C1 C7B 136(5)
C6 Ru1 C1 C7B -119(5)
C4 Ru1 C1 C7B 176(5)
C5 Ru1 C1 C7B -148(5)
C2 Ru1 C1 C7B 104(5)
C8 Ru1 C1 C2 -125.5(2)
C12 Ru1 C1 C2 2.7(5)
C15 Ru1 C1 C2 -161.0(2)
C11 Ru1 C1 C2 -45.1(3)
C3 Ru1 C1 C2 32.0(2)
C6 Ru1 C1 C2 137.5(3)
C4 Ru1 C1 C2 71.8(2)
C5 Ru1 C1 C2 108.5(2)
C8 Ru1 C1 F1A -15.0(7)
C12 Ru1 C1 F1A 113.2(8)
C15 Ru1 C1 F1A -50.5(7)
C11 Ru1 C1 F1A 65.4(7)
C3 Ru1 C1 F1A 142.5(7)
C6 Ru1 C1 F1A -112.0(7)
C4 Ru1 C1 F1A -177.7(7)
C5 Ru1 C1 F1A -141.1(7)
C2 Ru1 C1 F1A 110.5(8)
C8 Ru1 C1 C6 97.0(2)
C12 Ru1 C1 C6 -134.8(4)
C15 Ru1 C1 C6 61.5(2)
C11 Ru1 C1 C6 177.43(17)
C3 Ru1 C1 C6 -105.5(2)
C4 Ru1 C1 C6 -65.7(2)
C5 Ru1 C1 C6 -29.04(19)
C2 Ru1 C1 C6 -137.5(3)
C7B C1 C2 C3 -180(5)
F1A C1 C2 C3 -179.6(7)
C6 C1 C2 C3 -4.3(5)
Ru1 C1 C2 C3 -53.9(3)
C7B C1 C2 Ru1 -126(5)
F1A C1 C2 Ru1 -125.7(7)
C6 C1 C2 Ru1 49.6(3)
C8 Ru1 C2 C1 63.3(2)
C12 Ru1 C2 C1 -179.0(2)
C15 Ru1 C2 C1 35.5(4)
C11 Ru1 C2 C1 146.1(2)
C3 Ru1 C2 C1 -127.0(3)
C6 Ru1 C2 C1 -26.8(2)
C4 Ru1 C2 C1 -96.3(2)
C5 Ru1 C2 C1 -61.8(2)
C8 Ru1 C2 C3 -169.7(2)
C12 Ru1 C2 C3 -51.9(3)
C15 Ru1 C2 C3 162.5(2)
C11 Ru1 C2 C3 -86.9(2)
C6 Ru1 C2 C3 100.3(2)
C4 Ru1 C2 C3 30.7(2)
C1 Ru1 C2 C3 127.0(3)
C5 Ru1 C2 C3 65.2(2)
C1 C2 C3 C4 -3.0(5)
Ru1 C2 C3 C4 -58.8(3)
C1 C2 C3 Ru1 55.8(3)
C8 Ru1 C3 C2 19.1(4)
C12 Ru1 C3 C2 140.2(2)
C15 Ru1 C3 C2 -133.0(6)
C11 Ru1 C3 C2 99.6(2)
C6 Ru1 C3 C2 -68.4(2)
C4 Ru1 C3 C2 -131.3(3)
C1 Ru1 C3 C2 -31.0(2)
C5 Ru1 C3 C2 -105.0(2)
C8 Ru1 C3 C4 150.5(2)
C12 Ru1 C3 C4 -88.5(2)
C15 Ru1 C3 C4 -1.7(7)
C11 Ru1 C3 C4 -129.0(2)
C6 Ru1 C3 C4 63.0(2)
C1 Ru1 C3 C4 100.3(2)
C5 Ru1 C3 C4 26.3(2)
C2 Ru1 C3 C4 131.3(3)
C2 C3 C4 C5 7.6(5)
Ru1 C3 C4 C5 -52.6(3)
C2 C3 C4 C7A -173.6(6)
Ru1 C3 C4 C7A 126.2(6)
C2 C3 C4 F1B 174.5(12)
Ru1 C3 C4 F1B 114.2(12)
C2 C3 C4 Ru1 60.2(3)
C8 Ru1 C4 C5 3.9(5)
C12 Ru1 C4 C5 -126.6(2)
C15 Ru1 C4 C5 -45.4(3)
C11 Ru1 C4 C5 -162.4(2)
C3 Ru1 C4 C5 135.0(3)
C6 Ru1 C4 C5 31.4(2)
C1 Ru1 C4 C5 70.2(2)
C2 Ru1 C4 C5 106.3(2)
C8 Ru1 C4 C7A 119.4(7)
C12 Ru1 C4 C7A -11.2(6)
C15 Ru1 C4 C7A 70.1(6)
C11 Ru1 C4 C7A -46.9(6)
C3 Ru1 C4 C7A -109.5(6)
C6 Ru1 C4 C7A 146.9(6)
C1 Ru1 C4 C7A -174.4(6)
C5 Ru1 C4 C7A 115.5(7)
C2 Ru1 C4 C7A -138.2(6)
C8 Ru1 C4 C3 -131.2(4)
C12 Ru1 C4 C3 98.3(2)
C15 Ru1 C4 C3 179.57(19)
C11 Ru1 C4 C3 62.6(2)
C6 Ru1 C4 C3 -103.6(2)
C1 Ru1 C4 C3 -64.9(2)
C5 Ru1 C4 C3 -135.0(3)
C2 Ru1 C4 C3 -28.7(2)
C8 Ru1 C4 F1B 103.7(11)
C12 Ru1 C4 F1B -26.8(11)
C15 Ru1 C4 F1B 54.4(11)
C11 Ru1 C4 F1B -62.6(11)
C3 Ru1 C4 F1B -125.2(11)
C6 Ru1 C4 F1B 131.2(11)
C1 Ru1 C4 F1B 170.0(11)
C5 Ru1 C4 F1B 99.8(11)
C2 Ru1 C4 F1B -153.9(11)
C7A C4 C5 C6 177.2(6)
C3 C4 C5 C6 -4.1(5)
F1B C4 C5 C6 -173.7(10)
Ru1 C4 C5 C6 -54.2(3)
C7A C4 C5 Ru1 -128.7(6)
C3 C4 C5 Ru1 50.1(3)
F1B C4 C5 Ru1 -119.5(10)
C8 Ru1 C5 C4 -178.5(2)
C12 Ru1 C5 C4 63.2(3)
C15 Ru1 C5 C4 145.8(2)
C11 Ru1 C5 C4 34.5(4)
C3 Ru1 C5 C4 -28.7(2)
C6 Ru1 C5 C4 -127.9(3)
C1 Ru1 C5 C4 -97.5(2)
C2 Ru1 C5 C4 -64.0(2)
C8 Ru1 C5 C6 -50.6(3)
C12 Ru1 C5 C6 -168.96(19)
C15 Ru1 C5 C6 -86.3(2)
C11 Ru1 C5 C6 162.4(2)
C3 Ru1 C5 C6 99.2(2)
C4 Ru1 C5 C6 127.9(3)
C1 Ru1 C5 C6 30.4(2)
C2 Ru1 C5 C6 63.9(2)
C4 C5 C6 C1 -3.0(5)
Ru1 C5 C6 C1 -58.4(3)
C4 C5 C6 Ru1 55.3(3)
C7B C1 C6 C5 -178(6)
C2 C1 C6 C5 7.8(5)
F1A C1 C6 C5 -177.0(7)
Ru1 C1 C6 C5 59.3(3)
C7B C1 C6 Ru1 123(6)
C2 C1 C6 Ru1 -51.5(3)
F1A C1 C6 Ru1 123.6(7)
C8 Ru1 C6 C5 140.4(2)
C12 Ru1 C6 C5 21.3(4)
C15 Ru1 C6 C5 99.8(2)
C11 Ru1 C6 C5 -140.2(5)
C3 Ru1 C6 C5 -69.6(2)
C4 Ru1 C6 C5 -30.9(2)
C1 Ru1 C6 C5 -131.0(3)
C2 Ru1 C6 C5 -106.2(2)
C8 Ru1 C6 C1 -88.5(2)
C12 Ru1 C6 C1 152.4(2)
C15 Ru1 C6 C1 -129.2(2)
C11 Ru1 C6 C1 -9.1(6)
C3 Ru1 C6 C1 61.4(2)
C4 Ru1 C6 C1 100.2(2)
C5 Ru1 C6 C1 131.0(3)
C2 Ru1 C6 C1 24.8(2)
C12 Ru1 C8 C15 65.82(18)
C11 Ru1 C8 C15 102.79(18)
C3 Ru1 C8 C15 -171.6(2)
C6 Ru1 C8 C15 -89.89(18)
C4 Ru1 C8 C15 -65.1(5)
C1 Ru1 C8 C15 -128.16(18)
C5 Ru1 C8 C15 -62.3(2)
C2 Ru1 C8 C15 -159.24(17)
C12 Ru1 C8 C9 -55.7(2)
C15 Ru1 C8 C9 -121.5(3)
C11 Ru1 C8 C9 -18.7(2)
C3 Ru1 C8 C9 66.9(3)
C6 Ru1 C8 C9 148.6(2)
C4 Ru1 C8 C9 173.4(3)
C1 Ru1 C8 C9 110.3(2)
C5 Ru1 C8 C9 176.2(2)
C2 Ru1 C8 C9 79.2(2)
C15 C8 C9 C10 -52.7(4)
Ru1 C8 C9 C10 31.8(3)
C8 C9 C10 C11 -27.2(4)
C9 C10 C11 C12 91.9(3)
C9 C10 C11 Ru1 12.1(4)
C8 Ru1 C11 C12 -111.61(18)
C15 Ru1 C11 C12 -72.54(18)
C3 Ru1 C11 C12 98.2(2)
C6 Ru1 C11 C12 166.6(5)
C4 Ru1 C11 C12 63.9(2)
C1 Ru1 C11 C12 159.39(18)
C5 Ru1 C11 C12 41.5(3)
C2 Ru1 C11 C12 134.84(18)
C8 Ru1 C11 C10 3.9(2)
C12 Ru1 C11 C10 115.5(3)
C15 Ru1 C11 C10 42.9(2)
C3 Ru1 C11 C10 -146.3(3)
C6 Ru1 C11 C10 -77.9(6)
C4 Ru1 C11 C10 179.4(2)
C1 Ru1 C11 C10 -85.1(3)
C5 Ru1 C11 C10 157.0(3)
C2 Ru1 C11 C10 -109.7(2)
C10 C11 C12 C13 -1.9(4)
Ru1 C11 C12 C13 107.4(3)
C10 C11 C12 Ru1 -109.3(3)
C8 Ru1 C12 C11 66.06(18)
C15 Ru1 C12 C11 103.08(18)
C3 Ru1 C12 C11 -88.79(19)
C6 Ru1 C12 C11 -173.8(2)
C4 Ru1 C12 C11 -128.23(18)
C1 Ru1 C12 C11 -62.4(4)
C5 Ru1 C12 C11 -159.85(17)
C2 Ru1 C12 C11 -60.4(2)
C8 Ru1 C12 C13 -55.0(2)
C15 Ru1 C12 C13 -18.0(2)
C11 Ru1 C12 C13 -121.1(3)
C3 Ru1 C12 C13 150.1(2)
C6 Ru1 C12 C13 65.1(4)
C4 Ru1 C12 C13 110.7(2)
C1 Ru1 C12 C13 176.5(3)
C5 Ru1 C12 C13 79.1(2)
C2 Ru1 C12 C13 178.5(2)
C11 C12 C13 C14 -53.5(4)
Ru1 C12 C13 C14 30.7(3)
C12 C13 C14 C15 -26.7(4)
C9 C8 C15 C14 -1.7(4)
Ru1 C8 C15 C14 -108.6(3)
C9 C8 C15 Ru1 106.9(3)
C13 C14 C15 C8 91.1(4)
C13 C14 C15 Ru1 12.3(4)
C12 Ru1 C15 C8 -111.78(19)
C11 Ru1 C15 C8 -72.87(18)
C3 Ru1 C15 C8 159.1(6)
C6 Ru1 C15 C8 96.21(19)
C4 Ru1 C15 C8 157.70(19)
C1 Ru1 C15 C8 63.2(2)
C5 Ru1 C15 C8 132.67(19)
C2 Ru1 C15 C8 40.8(3)
C8 Ru1 C15 C14 115.1(3)
C12 Ru1 C15 C14 3.3(2)
C11 Ru1 C15 C14 42.2(3)
C3 Ru1 C15 C14 -85.9(7)
C6 Ru1 C15 C14 -148.7(2)
C4 Ru1 C15 C14 -87.2(3)
C1 Ru1 C15 C14 178.3(2)
C5 Ru1 C15 C14 -112.2(3)
C2 Ru1 C15 C14 155.9(3)
